data_7219259
loop_
_publ_author_name
'Mishra, Lallan -'
'Rai, Abhishek'
'kumari, Niraj'
'Nair, Rohini'
'Singh, Kiran'

_publ_section_title
;
 A new rhodamine derivative as single optical probe for the recognition of
 Cu2+and Zn2+ ions
;
_journal_name_full 'RSC Adv.'
_journal_paper_doi 10.1039/C4RA13332C
_journal_year 2015
_chemical_formula_sum 'C35 H34 N6 O7'
_chemical_formula_weight 650.68
_chemical_name_systematic
;
 ?
;
_space_group_IT_number 14
_symmetry_cell_setting monoclinic
_symmetry_space_group_name_Hall '-P 2ybc'
_symmetry_space_group_name_H-M 'P 1 21/c 1'
_atom_sites_solution_hydrogens geom
_atom_sites_solution_primary direct
_atom_sites_solution_secondary difmap
_audit_creation_method SHELXL-97
_audit_update_record
;
2014-10-10 deposited with the CCDC.
2015-01-09 downloaded from the CCDC.
;
_cell_angle_alpha 90.00
_cell_angle_beta 115.738(4)
_cell_angle_gamma 90.00
_cell_formula_units_Z 8
_cell_length_a 13.2871(11)
_cell_length_b 23.5927(19)
_cell_length_c 23.2585(17)
_cell_measurement_temperature 296(2)
_cell_volume 6567.7(9)
_computing_structure_refinement 'SHELXL-97 (Sheldrick, 1997)'
_diffrn_ambient_temperature 296(2)
_diffrn_measured_fraction_theta_full 0.999
_diffrn_measured_fraction_theta_max 0.997
_diffrn_radiation_monochromator graphite
_diffrn_radiation_source 'fine-focus sealed tube'
_diffrn_radiation_type MoK\a
_diffrn_radiation_wavelength 0.71073
_diffrn_reflns_av_R_equivalents 0.0795
_diffrn_reflns_av_sigmaI/netI 0.0817
_diffrn_reflns_limit_h_max 16
_diffrn_reflns_limit_h_min -16
_diffrn_reflns_limit_k_max 29
_diffrn_reflns_limit_k_min -29
_diffrn_reflns_limit_l_max 29
_diffrn_reflns_limit_l_min -25
_diffrn_reflns_number 101008
_diffrn_reflns_theta_full 25.00
_diffrn_reflns_theta_max 26.41
_diffrn_reflns_theta_min 1.30
_exptl_absorpt_coefficient_mu 0.094
_exptl_absorpt_correction_type none
_exptl_crystal_density_diffrn 1.316
_exptl_crystal_density_method 'not measured'
_exptl_crystal_description char
_exptl_crystal_F_000 2736
_exptl_crystal_size_max 0.40
_exptl_crystal_size_mid 0.38
_exptl_crystal_size_min 0.36
_refine_diff_density_max 0.887
_refine_diff_density_min -0.455
_refine_diff_density_rms 0.132
_refine_ls_extinction_coef 0.0045(6)
_refine_ls_extinction_expression Fc^*^=kFc[1+0.001xFc^2^\l^3^/sin(2\q)]^-1/4^
_refine_ls_extinction_method SHELXL
_refine_ls_goodness_of_fit_ref 1.010
_refine_ls_hydrogen_treatment mixed
_refine_ls_matrix_type full
_refine_ls_number_parameters 866
_refine_ls_number_reflns 13456
_refine_ls_number_restraints 3
_refine_ls_restrained_S_all 1.017
_refine_ls_R_factor_all 0.2306
_refine_ls_R_factor_gt 0.1075
_refine_ls_shift/su_max 0.095
_refine_ls_shift/su_mean 0.005
_refine_ls_structure_factor_coef Fsqd
_refine_ls_weighting_details 'calc w=1/[\s^2^(Fo^2^)+(0.1583P)^2^+7.2500P] where P=(Fo^2^+2Fc^2^)/3'
_refine_ls_weighting_scheme calc
_refine_ls_wR_factor_gt 0.2617
_refine_ls_wR_factor_ref 0.3494
_reflns_number_gt 5788
_reflns_number_total 13456
_reflns_threshold_expression >2sigma(I)
_cod_data_source_file c4ra13332c2.cif
_cod_data_source_block ups1869lmnlrhno_0m
_cod_original_sg_symbol_H-M P21/c
_cod_database_code 7219259

loop_
_symmetry_equiv_pos_as_xyz
'x, y, z'
'-x, y+1/2, -z+1/2'
'-x, -y, -z'
'x, -y-1/2, z-1/2'

loop_
_atom_site_label
_atom_site_type_symbol
_atom_site_fract_x
_atom_site_fract_y
_atom_site_fract_z
_atom_site_U_iso_or_equiv
_atom_site_adp_type
_atom_site_occupancy
_atom_site_symmetry_multiplicity
_atom_site_calc_flag
_atom_site_refinement_flags
O1 O 0.7552(3) 0.49528(15) 0.3706(2) 0.0830(13) Uani 1 1 d .
O2 O 0.3129(3) 0.6487(2) 0.2796(3) 0.0994(15) Uani 1 1 d .
O3 O 0.3405(3) 0.64410(16) 0.13066(19) 0.0777(11) Uani 1 1 d .
H3 H 0.3551 0.6351 0.1675 0.117 Uiso 1 1 calc R
N1 N 0.4654(3) 0.59139(17) 0.2997(2) 0.0589(11) Uani 1 1 d .
N2 N 0.4528(3) 0.59707(17) 0.2396(2) 0.0568(11) Uani 1 1 d .
N3 N 0.6218(5) 0.5344(2) 0.0454(3) 0.0846(15) Uani 1 1 d .
N4 N 0.3149(6) 0.6678(3) 0.0106(3) 0.118(3) Uani 1 1 d D
N5 N 0.9927(4) 0.6535(2) 0.4166(3) 0.1020(19) Uani 1 1 d D
N6 N 0.5634(5) 0.3210(2) 0.3345(4) 0.110(2) Uani 1 1 d .
C6 C 0.7615(4) 0.5531(2) 0.3757(3) 0.0556(13) Uani 1 1 d .
C8 C 0.6709(4) 0.5866(2) 0.3673(2) 0.0518(12) Uani 1 1 d .
C9 C 0.5577(4) 0.4983(2) 0.3452(2) 0.0543(12) Uani 1 1 d .
C11 C 0.5584(4) 0.5621(2) 0.3547(2) 0.0529(12) Uani 1 1 d .
C14 C 0.5166(4) 0.5723(2) 0.2191(2) 0.0527(12) Uani 1 1 d .
H14 H 0.5735 0.5483 0.2455 0.063 Uiso 1 1 calc R
C17 C 0.4977(4) 0.5826(2) 0.1533(2) 0.0540(13) Uani 1 1 d .
C18 C 0.6536(4) 0.4690(2) 0.3553(3) 0.0618(14) Uani 1 1 d .
C21 C 0.6564(5) 0.4109(2) 0.3520(3) 0.0763(17) Uani 1 1 d .
H21 H 0.7231 0.3930 0.3591 0.092 Uiso 1 1 calc R
C27 C 0.5606(5) 0.3784(2) 0.3382(3) 0.0718(16) Uani 1 1 d .
C28 C 0.8666(4) 0.5749(2) 0.3913(3) 0.0696(15) Uani 1 1 d .
H28 H 0.9245 0.5504 0.3960 0.084 Uiso 1 1 calc R
C29 C 0.4117(5) 0.6189(2) 0.1129(3) 0.0635(15) Uani 1 1 d .
C35 C 0.4625(4) 0.4657(2) 0.3299(3) 0.0654(14) Uani 1 1 d .
H35 H 0.3957 0.4840 0.3217 0.079 Uiso 1 1 calc R
C37 C 0.6926(5) 0.6444(2) 0.3748(3) 0.0672(15) Uani 1 1 d .
H37 H 0.6342 0.6689 0.3691 0.081 Uiso 1 1 calc R
O4 O 0.6960(5) 0.5047(2) 0.0827(3) 0.1060(16) Uani 1 1 d .
C41 C 0.4627(5) 0.4077(2) 0.3263(3) 0.0718(16) Uani 1 1 d .
H41 H 0.3966 0.3877 0.3159 0.086 Uiso 1 1 calc R
C43 C 0.8873(5) 0.6324(2) 0.3999(3) 0.0697(15) Uani 1 1 d .
C44 C 0.4300(5) 0.6102(3) 0.3851(3) 0.0754(17) Uani 1 1 d .
C45 C 0.5651(4) 0.5561(2) 0.1298(3) 0.0596(14) Uani 1 1 d .
H45 H 0.6213 0.5317 0.1560 0.072 Uiso 1 1 calc R
C47 C 0.3909(5) 0.6209(2) 0.3164(3) 0.0703(16) Uani 1 1 d .
C49 C 0.7972(5) 0.6671(2) 0.3905(3) 0.0780(17) Uani 1 1 d .
H49 H 0.8073 0.7061 0.3948 0.094 Uiso 1 1 calc R
C50 C 0.4684(6) 0.6014(3) 0.0279(3) 0.0814(18) Uani 1 1 d .
H50 H 0.4590 0.6073 -0.0136 0.098 Uiso 1 1 calc R
C52 C 0.5796(6) 0.5620(3) 0.4711(3) 0.0855(19) Uani 1 1 d .
H52 H 0.6440 0.5400 0.4863 0.103 Uiso 1 1 calc R
C54 C 0.5500(5) 0.5655(2) 0.0687(3) 0.0680(15) Uani 1 1 d .
C56 C 0.4021(5) 0.6277(2) 0.0508(3) 0.0745(17) Uani 1 1 d .
O5 O 0.5989(5) 0.5386(2) -0.0112(3) 0.1161(17) Uani 1 1 d .
C61 C 0.5245(5) 0.5775(2) 0.4077(3) 0.0643(15) Uani 1 1 d .
C66 C 1.0811(6) 0.6168(4) 0.4145(5) 0.117(3) Uani 1 1 d .
H66A H 1.0482 0.5900 0.3796 0.140 Uiso 1 1 calc R
H66B H 1.1344 0.6398 0.4067 0.140 Uiso 1 1 calc R
C69 C 0.701(2) 0.2900(5) 0.3757(7) 0.344(18) Uani 1 1 d .
H69A H 0.7588 0.3153 0.4045 0.413 Uiso 1 1 calc R
H69B H 0.7038 0.2530 0.3945 0.413 Uiso 1 1 calc R
C74 C 0.4725(7) 0.2842(3) 0.3314(4) 0.105(2) Uani 1 1 d .
H74A H 0.4100 0.3075 0.3279 0.126 Uiso 1 1 calc R
H74B H 0.4976 0.2628 0.3708 0.126 Uiso 1 1 calc R
C75 C 1.0238(8) 0.7119(4) 0.4438(6) 0.190(7) Uani 1 1 d D
H75A H 0.9718 0.7257 0.4596 0.228 Uiso 1 1 calc R
H75B H 1.0987 0.7125 0.4782 0.228 Uiso 1 1 calc R
C76 C 0.6908(8) 0.2895(3) 0.3209(6) 0.166(5) Uani 1 1 d .
H76A H 0.7563 0.2733 0.3199 0.249 Uiso 1 1 calc R
H76B H 0.6811 0.3276 0.3048 0.249 Uiso 1 1 calc R
H76C H 0.6265 0.2673 0.2948 0.249 Uiso 1 1 calc R
C77 C 1.1389(7) 0.5860(5) 0.4743(5) 0.153(4) Uani 1 1 d .
H77A H 1.1964 0.5628 0.4719 0.230 Uiso 1 1 calc R
H77B H 1.0866 0.5624 0.4815 0.230 Uiso 1 1 calc R
H77C H 1.1719 0.6125 0.5088 0.230 Uiso 1 1 calc R
C78 C 0.3856(7) 0.6296(4) 0.4260(5) 0.113(3) Uani 1 1 d .
H78 H 0.3222 0.6524 0.4109 0.135 Uiso 1 1 calc R
O6 O 0.3385(8) 0.7137(4) 0.0055(4) 0.211(4) Uani 1 1 d .
C80 C 0.4340(9) 0.2438(4) 0.2763(5) 0.158(4) Uani 1 1 d .
H80A H 0.3749 0.2206 0.2766 0.237 Uiso 1 1 calc R
H80B H 0.4953 0.2201 0.2799 0.237 Uiso 1 1 calc R
H80C H 0.4072 0.2648 0.2371 0.237 Uiso 1 1 calc R
C82 C 0.5331(9) 0.5815(4) 0.5112(4) 0.118(3) Uani 1 1 d .
H82 H 0.5676 0.5720 0.5542 0.142 Uiso 1 1 calc R
C83 C 0.4376(9) 0.6143(4) 0.4887(6) 0.126(3) Uani 1 1 d .
H83 H 0.4085 0.6260 0.5166 0.152 Uiso 1 1 calc R
O9 O 0.2283(3) 0.98171(13) 0.26953(18) 0.0596(9) Uani 1 1 d .
N8 N -0.0409(3) 0.89223(17) 0.2773(2) 0.0586(11) Uani 1 1 d .
C3 C 0.0377(4) 0.98162(19) 0.2578(2) 0.0499(12) Uani 1 1 d .
O8 O -0.1999(3) 0.83711(16) 0.2440(2) 0.0840(12) Uani 1 1 d .
N9 N -0.0336(4) 0.89528(17) 0.3374(2) 0.0608(11) Uani 1 1 d .
C7 C 0.1330(4) 1.01018(19) 0.2647(2) 0.0509(12) Uani 1 1 d .
C10 C 0.0353(4) 0.9172(2) 0.2534(2) 0.0545(13) Uani 1 1 d .
C12 C -0.0472(4) 1.0723(2) 0.2563(3) 0.0654(15) Uani 1 1 d .
H12 H -0.1088 1.0926 0.2540 0.078 Uiso 1 1 calc R
C13 C 0.0429(4) 0.9234(2) 0.4451(3) 0.0598(14) Uani 1 1 d .
C15 C 0.1391(4) 1.06851(19) 0.2667(3) 0.0578(13) Uani 1 1 d .
H15 H 0.2044 1.0863 0.2709 0.069 Uiso 1 1 calc R
N12 N 0.0556(4) 1.15958(18) 0.2645(3) 0.0805(15) Uani 1 1 d .
C19 C 0.3507(4) 0.9068(2) 0.3194(3) 0.0596(14) Uani 1 1 d .
H19 H 0.4081 0.9302 0.3209 0.072 Uiso 1 1 calc R
C20 C 0.1526(4) 0.89401(19) 0.2864(2) 0.0511(12) Uani 1 1 d .
C22 C -0.0238(4) 0.8974(2) 0.1837(3) 0.0581(13) Uani 1 1 d .
C23 C 0.0490(4) 1.1013(2) 0.2626(3) 0.0589(13) Uani 1 1 d .
O10 O -0.1235(3) 0.86620(19) 0.4104(2) 0.0868(13) Uani 1 1 d .
H10 H -0.1156 0.8673 0.3774 0.130 Uiso 1 1 calc R
N7 N 0.4832(4) 0.83299(19) 0.3764(3) 0.0876(16) Uani 1 1 d .
C26 C -0.0517(4) 1.0143(2) 0.2535(3) 0.0617(14) Uani 1 1 d .
H26 H -0.1173 0.9963 0.2484 0.074 Uiso 1 1 calc R
C30 C 0.1256(4) 0.9524(2) 0.4949(3) 0.0618(14) Uani 1 1 d .
H30 H 0.1821 0.9707 0.4887 0.074 Uiso 1 1 calc R
C31 C 0.5777(5) 0.8693(3) 0.3825(3) 0.088(2) Uani 1 1 d .
H31A H 0.6443 0.8562 0.4186 0.106 Uiso 1 1 calc R
H31B H 0.5630 0.9076 0.3920 0.106 Uiso 1 1 calc R
C32 C 0.2422(4) 0.92644(19) 0.2920(2) 0.0511(12) Uani 1 1 d .
C33 C 0.0438(4) 0.9227(2) 0.3827(3) 0.0597(14) Uani 1 1 d .
H33 H 0.0991 0.9416 0.3759 0.072 Uiso 1 1 calc R
C34 C -0.0411(4) 0.8945(2) 0.4558(3) 0.0665(15) Uani 1 1 d .
C36 C -0.1294(4) 0.8616(2) 0.2325(3) 0.0646(15) Uani 1 1 d .
C38 C 0.1239(5) 0.9542(2) 0.5542(3) 0.0684(15) Uani 1 1 d .
C40 C 0.0417(5) 0.9277(3) 0.5650(3) 0.0802(18) Uani 1 1 d .
H40 H 0.0408 0.9299 0.6047 0.096 Uiso 1 1 calc R
C42 C 0.3753(4) 0.8520(2) 0.3448(3) 0.0620(14) Uani 1 1 d .
C46 C -0.1176(4) 0.8658(2) 0.1735(3) 0.0635(15) Uani 1 1 d .
C48 C 0.2826(5) 0.8188(2) 0.3384(3) 0.0720(16) Uani 1 1 d .
H48 H 0.2945 0.7819 0.3541 0.086 Uiso 1 1 calc R
C51 C -0.0381(5) 0.8983(3) 0.5165(3) 0.0785(18) Uani 1 1 d .
O14 O 0.2892(4) 1.0037(2) 0.5985(2) 0.1074(16) Uani 1 1 d .
N11 N 0.2127(5) 0.9846(2) 0.6070(3) 0.0797(14) Uani 1 1 d .
C57 C 0.1627(6) 1.1883(2) 0.2802(4) 0.094(2) Uani 1 1 d .
H57A H 0.1969 1.1715 0.2549 0.112 Uiso 1 1 calc R
H57B H 0.1480 1.2278 0.2680 0.112 Uiso 1 1 calc R
C58 C 0.0058(5) 0.9081(3) 0.1351(3) 0.0745(16) Uani 1 1 d .
H58 H 0.0683 0.9298 0.1418 0.089 Uiso 1 1 calc R
N10 N -0.1261(6) 0.8694(4) 0.5280(4) 0.112(2) Uani 1 1 d .
C62 C -0.1844(5) 0.8435(3) 0.1140(4) 0.089(2) Uani 1 1 d .
H62 H -0.2479 0.8226 0.1072 0.106 Uiso 1 1 calc R
O12 O -0.1507(6) 0.8218(4) 0.5111(3) 0.150(3) Uani 1 1 d .
C64 C 0.1764(4) 0.8392(2) 0.3098(3) 0.0656(15) Uani 1 1 d .
H64 H 0.1177 0.8155 0.3058 0.079 Uiso 1 1 calc R
O13 O 0.2057(5) 0.9879(3) 0.6572(3) 0.1211(18) Uani 1 1 d .
C67 C -0.1546(6) 0.8532(3) 0.0658(4) 0.103(2) Uani 1 1 d .
H67 H -0.1977 0.8381 0.0256 0.123 Uiso 1 1 calc R
C68 C 0.5091(6) 0.7734(3) 0.3928(4) 0.109(3) Uani 1 1 d .
H68A H 0.4399 0.7520 0.3738 0.130 Uiso 1 1 calc R
H68B H 0.5563 0.7602 0.3733 0.130 Uiso 1 1 calc R
C70 C -0.0606(6) 0.8854(3) 0.0759(3) 0.097(2) Uani 1 1 d .
H70 H -0.0422 0.8917 0.0422 0.116 Uiso 1 1 calc R
C71 C 0.5636(9) 0.7600(4) 0.4597(4) 0.141(3) Uani 1 1 d .
H71A H 0.5764 0.7199 0.4650 0.211 Uiso 1 1 calc R
H71B H 0.5170 0.7716 0.4796 0.211 Uiso 1 1 calc R
H71C H 0.6337 0.7797 0.4791 0.211 Uiso 1 1 calc R
O11 O -0.1653(5) 0.8982(4) 0.5577(4) 0.165(3) Uani 1 1 d .
C73 C 0.2412(7) 1.1853(3) 0.3469(5) 0.127(3) Uani 1 1 d .
H73A H 0.3086 1.2048 0.3534 0.191 Uiso 1 1 calc R
H73B H 0.2579 1.1463 0.3593 0.191 Uiso 1 1 calc R
H73C H 0.2090 1.2027 0.3724 0.191 Uiso 1 1 calc R
C84 C 0.6021(7) 0.8715(5) 0.3250(4) 0.143(4) Uani 1 1 d .
H84A H 0.6647 0.8961 0.3337 0.214 Uiso 1 1 calc R
H84B H 0.5378 0.8858 0.2890 0.214 Uiso 1 1 calc R
H84C H 0.6192 0.8341 0.3157 0.214 Uiso 1 1 calc R
C113 C -0.0367(6) 1.1945(3) 0.2590(4) 0.102(2) Uani 1 1 d .
H11A H -0.1053 1.1770 0.2287 0.123 Uiso 1 1 calc R
H11B H -0.0301 1.2309 0.2416 0.123 Uiso 1 1 calc R
C001 C -0.0462(8) 1.2044(4) 0.3196(6) 0.158(4) Uani 1 1 d .
H00A H -0.1098 1.2280 0.3114 0.237 Uiso 1 1 calc R
H00B H 0.0203 1.2228 0.3497 0.237 Uiso 1 1 calc R
H00C H -0.0551 1.1687 0.3368 0.237 Uiso 1 1 calc R
O15 O 0.2368(7) 0.6560(4) -0.0206(7) 0.429(14) Uani 1 1 d D
C2 C 1.0181(13) 0.7413(6) 0.3963(8) 0.246(8) Uani 1 1 d D
H00D H 1.0361 0.7801 0.4093 0.369 Uiso 1 1 calc R
H00E H 0.9438 0.7393 0.3625 0.369 Uiso 1 1 calc R
H00F H 1.0702 0.7268 0.3816 0.369 Uiso 1 1 calc R

loop_
_atom_site_aniso_label
_atom_site_aniso_U_11
_atom_site_aniso_U_22
_atom_site_aniso_U_33
_atom_site_aniso_U_23
_atom_site_aniso_U_13
_atom_site_aniso_U_12
O1 0.050(2) 0.058(2) 0.137(4) -0.003(2) 0.036(2) -0.0005(18)
O2 0.058(3) 0.107(3) 0.132(4) 0.008(3) 0.041(3) 0.025(2)
O3 0.067(2) 0.069(2) 0.077(3) 0.005(2) 0.012(2) 0.014(2)
N1 0.045(2) 0.065(3) 0.069(3) 0.005(2) 0.026(2) 0.005(2)
N2 0.049(2) 0.059(3) 0.056(3) 0.004(2) 0.018(2) 0.001(2)
N3 0.107(5) 0.085(4) 0.074(4) -0.009(3) 0.051(4) -0.020(3)
N4 0.114(5) 0.102(5) 0.073(4) 0.032(4) -0.021(4) -0.026(4)
N5 0.062(3) 0.082(4) 0.164(6) -0.012(4) 0.052(4) -0.026(3)
N6 0.077(4) 0.055(3) 0.159(6) 0.019(3) 0.014(4) 0.003(3)
C6 0.050(3) 0.050(3) 0.066(4) 0.003(2) 0.025(3) -0.004(2)
C8 0.050(3) 0.056(3) 0.053(3) 0.001(2) 0.025(2) -0.004(2)
C9 0.052(3) 0.057(3) 0.056(3) 0.005(2) 0.025(2) -0.005(2)
C11 0.048(3) 0.059(3) 0.055(3) 0.003(2) 0.025(3) -0.004(2)
C14 0.050(3) 0.049(3) 0.054(3) 0.007(2) 0.018(3) 0.000(2)
C17 0.052(3) 0.046(3) 0.052(3) 0.003(2) 0.012(3) -0.006(2)
C18 0.048(3) 0.056(3) 0.074(4) 0.005(3) 0.020(3) -0.005(2)
C21 0.057(3) 0.056(3) 0.096(5) 0.005(3) 0.015(3) 0.005(3)
C27 0.070(4) 0.053(3) 0.077(4) 0.003(3) 0.018(3) -0.008(3)
C28 0.049(3) 0.072(4) 0.088(4) -0.003(3) 0.030(3) 0.001(3)
C29 0.062(3) 0.044(3) 0.064(4) 0.000(3) 0.008(3) -0.004(3)
C35 0.053(3) 0.068(4) 0.072(4) 0.001(3) 0.025(3) -0.005(3)
C37 0.061(3) 0.056(3) 0.084(4) 0.002(3) 0.032(3) 0.002(3)
O4 0.126(4) 0.114(4) 0.097(4) 0.012(3) 0.066(3) 0.023(3)
C41 0.063(4) 0.064(4) 0.083(4) 0.002(3) 0.027(3) -0.017(3)
C43 0.059(3) 0.069(4) 0.085(4) -0.004(3) 0.034(3) -0.012(3)
C44 0.062(4) 0.082(4) 0.100(5) -0.015(4) 0.051(4) -0.005(3)
C45 0.061(3) 0.053(3) 0.057(4) 0.002(2) 0.019(3) -0.008(2)
C47 0.049(3) 0.066(4) 0.099(5) -0.005(3) 0.036(3) -0.004(3)
C49 0.071(4) 0.058(3) 0.106(5) -0.004(3) 0.041(4) -0.013(3)
C50 0.098(5) 0.081(4) 0.051(4) -0.003(3) 0.020(4) -0.020(4)
C52 0.091(5) 0.107(5) 0.073(5) -0.008(4) 0.049(4) -0.021(4)
C54 0.078(4) 0.065(4) 0.057(4) -0.004(3) 0.026(3) -0.014(3)
C56 0.083(4) 0.061(3) 0.049(4) 0.011(3) 0.001(3) -0.006(3)
O5 0.154(5) 0.138(4) 0.075(4) -0.012(3) 0.066(3) -0.019(4)
C61 0.067(4) 0.066(3) 0.074(4) -0.012(3) 0.043(3) -0.019(3)
C66 0.063(4) 0.126(6) 0.153(8) 0.008(6) 0.040(5) -0.023(4)
C69 0.82(5) 0.106(9) 0.148(11) -0.036(8) 0.25(2) -0.156(18)
C74 0.120(6) 0.064(4) 0.117(6) -0.015(4) 0.039(5) -0.036(4)
C75 0.080(6) 0.160(11) 0.296(17) 0.113(11) 0.051(8) -0.024(6)
C76 0.133(7) 0.066(5) 0.194(11) 0.003(6) -0.026(7) 0.012(5)
C77 0.092(6) 0.193(10) 0.138(8) -0.012(8) 0.015(6) -0.016(6)
C78 0.097(5) 0.142(7) 0.138(8) -0.041(6) 0.088(6) -0.019(5)
O6 0.238(9) 0.123(6) 0.195(8) 0.037(6) 0.021(7) 0.058(6)
C80 0.156(9) 0.126(8) 0.186(10) -0.001(7) 0.069(8) -0.026(7)
C82 0.143(8) 0.147(8) 0.093(6) -0.028(5) 0.078(6) -0.055(6)
C83 0.137(8) 0.162(9) 0.135(9) -0.045(7) 0.109(8) -0.045(7)
O9 0.0516(19) 0.0447(19) 0.088(3) 0.0049(17) 0.0351(18) 0.0002(15)
N8 0.055(3) 0.054(2) 0.067(3) -0.002(2) 0.027(2) -0.011(2)
C3 0.046(3) 0.045(3) 0.058(3) -0.001(2) 0.022(2) -0.003(2)
O8 0.062(2) 0.074(3) 0.112(3) 0.002(2) 0.034(2) -0.018(2)
N9 0.051(3) 0.054(3) 0.075(3) 0.010(2) 0.026(2) 0.000(2)
C7 0.046(3) 0.047(3) 0.059(3) 0.005(2) 0.022(2) 0.003(2)
C10 0.050(3) 0.048(3) 0.065(3) -0.002(2) 0.024(3) -0.010(2)
C12 0.056(3) 0.056(3) 0.084(4) 0.005(3) 0.030(3) 0.012(3)
C13 0.055(3) 0.055(3) 0.072(4) 0.009(3) 0.031(3) 0.011(3)
C15 0.051(3) 0.045(3) 0.077(4) 0.008(2) 0.027(3) -0.003(2)
N12 0.076(3) 0.041(3) 0.125(4) 0.009(3) 0.044(3) 0.008(2)
C19 0.051(3) 0.048(3) 0.080(4) -0.007(3) 0.028(3) -0.004(2)
C20 0.048(3) 0.042(3) 0.058(3) -0.005(2) 0.018(2) -0.003(2)
C22 0.052(3) 0.055(3) 0.064(4) -0.004(3) 0.022(3) 0.001(2)
C23 0.055(3) 0.047(3) 0.073(4) 0.009(2) 0.026(3) 0.007(2)
O10 0.063(2) 0.112(3) 0.086(3) 0.016(3) 0.033(2) -0.014(2)
N7 0.058(3) 0.059(3) 0.119(4) -0.008(3) 0.013(3) 0.013(2)
C26 0.044(3) 0.058(3) 0.080(4) 0.001(3) 0.024(3) -0.001(2)
C30 0.064(3) 0.056(3) 0.074(4) 0.010(3) 0.036(3) 0.009(3)
C31 0.057(4) 0.097(5) 0.085(5) -0.014(4) 0.007(3) 0.013(3)
C32 0.050(3) 0.039(3) 0.063(3) -0.005(2) 0.024(2) 0.000(2)
C33 0.059(3) 0.051(3) 0.074(4) 0.009(3) 0.034(3) 0.002(3)
C34 0.049(3) 0.072(4) 0.078(4) 0.017(3) 0.027(3) 0.006(3)
C36 0.047(3) 0.047(3) 0.088(5) -0.001(3) 0.019(3) -0.007(2)
C38 0.062(4) 0.064(3) 0.078(5) 0.011(3) 0.030(3) 0.013(3)
C40 0.075(4) 0.094(5) 0.080(5) 0.026(4) 0.043(4) 0.023(4)
C42 0.058(3) 0.049(3) 0.071(4) -0.010(3) 0.020(3) 0.004(3)
C46 0.051(3) 0.057(3) 0.068(4) -0.003(3) 0.012(3) -0.005(2)
C48 0.077(4) 0.043(3) 0.088(4) 0.008(3) 0.029(3) 0.005(3)
C51 0.058(4) 0.099(5) 0.085(5) 0.026(4) 0.036(4) 0.002(3)
O14 0.104(4) 0.128(4) 0.100(4) -0.023(3) 0.054(3) -0.031(3)
N11 0.081(4) 0.085(4) 0.077(4) 0.001(3) 0.039(3) 0.013(3)
C57 0.104(5) 0.042(3) 0.121(6) 0.008(3) 0.036(5) 0.002(3)
C58 0.065(4) 0.081(4) 0.074(4) -0.008(3) 0.027(3) -0.013(3)
N10 0.084(4) 0.168(7) 0.096(5) 0.041(5) 0.051(4) 0.005(5)
C62 0.066(4) 0.088(5) 0.089(5) -0.011(4) 0.013(4) -0.012(3)
O12 0.147(6) 0.171(6) 0.146(6) 0.017(5) 0.075(5) -0.066(5)
C64 0.060(3) 0.045(3) 0.085(4) 0.000(3) 0.025(3) -0.007(2)
O13 0.126(4) 0.163(5) 0.086(4) -0.022(3) 0.057(3) -0.014(4)
C67 0.089(5) 0.120(6) 0.072(5) -0.023(4) 0.009(4) -0.016(4)
C68 0.088(5) 0.068(4) 0.132(7) -0.001(4) 0.012(4) 0.028(4)
C70 0.095(5) 0.116(6) 0.076(5) -0.014(4) 0.033(4) -0.012(4)
C71 0.210(10) 0.104(6) 0.108(7) 0.020(5) 0.067(7) -0.009(6)
O11 0.121(5) 0.247(8) 0.171(7) 0.049(6) 0.106(5) 0.023(5)
C73 0.114(6) 0.094(6) 0.178(10) -0.009(6) 0.068(7) -0.010(5)
C84 0.095(6) 0.224(11) 0.114(7) -0.050(7) 0.052(5) -0.004(6)
C113 0.093(5) 0.053(4) 0.163(8) 0.023(4) 0.057(5) 0.024(3)
C001 0.140(8) 0.156(9) 0.208(11) -0.048(8) 0.104(8) 0.024(6)
O15 0.142(7) 0.238(10) 0.56(2) 0.281(13) -0.170(11) -0.095(7)
C2 0.181(13) 0.165(13) 0.32(2) -0.062(14) 0.041(14) -0.012(11)

loop_
_atom_type_symbol
_atom_type_description
_atom_type_scat_dispersion_real
_atom_type_scat_dispersion_imag
_atom_type_scat_source
C C 0.0033 0.0016 'International Tables Vol C Tables 4.2.6.8 and 6.1.1.4'
H H 0.0000 0.0000 'International Tables Vol C Tables 4.2.6.8 and 6.1.1.4'
N N 0.0061 0.0033 'International Tables Vol C Tables 4.2.6.8 and 6.1.1.4'
O O 0.0106 0.0060 'International Tables Vol C Tables 4.2.6.8 and 6.1.1.4'

loop_
_geom_angle_atom_site_label_1
_geom_angle_atom_site_label_2
_geom_angle_atom_site_label_3
_geom_angle
C6 O1 C18 119.0(4)
C29 O3 H3 109.5
N2 N1 C47 117.2(5)
N2 N1 C11 128.0(4)
C47 N1 C11 114.3(5)
C14 N2 N1 122.7(4)
O4 N3 O5 124.3(6)
O4 N3 C54 118.5(6)
O5 N3 C54 117.1(7)
O15 N4 O6 115.2(9)
O15 N4 C56 123.9(8)
O6 N4 C56 119.8(8)
C43 N5 C66 120.4(5)
C43 N5 C75 120.9(6)
C66 N5 C75 118.4(6)
C27 N6 C74 123.3(6)
C27 N6 C69 114.7(6)
C74 N6 C69 114.2(6)
O1 C6 C28 114.3(4)
O1 C6 C8 122.9(4)
C28 C6 C8 122.8(5)
C6 C8 C37 115.2(4)
C6 C8 C11 122.4(4)
C37 C8 C11 122.3(4)
C18 C9 C35 116.0(5)
C18 C9 C11 121.7(4)
C35 C9 C11 122.2(4)
N1 C11 C8 111.6(4)
N1 C11 C9 112.4(4)
C8 C11 C9 110.6(4)
N1 C11 C61 99.0(4)
C8 C11 C61 111.5(4)
C9 C11 C61 111.5(4)
N2 C14 C17 118.3(5)
N2 C14 H14 120.9
C17 C14 H14 120.9
C45 C17 C29 119.1(5)
C45 C17 C14 119.5(5)
C29 C17 C14 121.4(5)
C21 C18 C9 122.4(5)
C21 C18 O1 114.4(5)
C9 C18 O1 123.1(5)
C18 C21 C27 121.0(5)
C18 C21 H21 119.5
C27 C21 H21 119.5
N6 C27 C41 122.1(5)
N6 C27 C21 120.9(6)
C41 C27 C21 116.9(5)
C6 C28 C43 121.3(5)
C6 C28 H28 119.3
C43 C28 H28 119.3
O3 C29 C56 119.6(5)
O3 C29 C17 123.0(5)
C56 C29 C17 117.4(6)
C41 C35 C9 123.0(5)
C41 C35 H35 118.5
C9 C35 H35 118.5
C49 C37 C8 122.9(5)
C49 C37 H37 118.5
C8 C37 H37 118.5
C35 C41 C27 120.6(5)
C35 C41 H41 119.7
C27 C41 H41 119.7
N5 C43 C28 120.8(5)
N5 C43 C49 122.3(5)
C28 C43 C49 116.9(5)
C61 C44 C78 120.8(7)
C61 C44 C47 110.2(5)
C78 C44 C47 129.0(7)
C54 C45 C17 120.6(5)
C54 C45 H45 119.7
C17 C45 H45 119.7
O2 C47 N1 124.4(6)
O2 C47 C44 130.6(6)
N1 C47 C44 105.0(5)
C37 C49 C43 120.9(5)
C37 C49 H49 119.6
C43 C49 H49 119.6
C56 C50 C54 117.4(6)
C56 C50 H50 121.3
C54 C50 H50 121.3
C61 C52 C82 116.2(7)
C61 C52 H52 121.9
C82 C52 H52 121.9
C45 C54 C50 122.2(6)
C45 C54 N3 118.3(6)
C50 C54 N3 119.5(6)
C50 C56 C29 123.2(6)
C50 C56 N4 120.6(6)
C29 C56 N4 116.2(7)
C44 C61 C52 122.1(6)
C44 C61 C11 111.5(5)
C52 C61 C11 126.4(5)
C77 C66 N5 111.0(8)
C77 C66 H66A 109.4
N5 C66 H66A 109.4
C77 C66 H66B 109.5
N5 C66 H66B 109.4
H66A C66 H66B 108.0
C76 C69 N6 79.6(13)
C76 C69 H69A 115.4
N6 C69 H69A 115.3
C76 C69 H69B 115.3
N6 C69 H69B 115.3
H69A C69 H69B 112.3
N6 C74 C80 112.8(7)
N6 C74 H74A 109.0
C80 C74 H74A 109.0
N6 C74 H74B 109.0
C80 C74 H74B 109.0
H74A C74 H74B 107.8
C2 C75 N5 103.6(13)
C2 C75 H75A 111.1
N5 C75 H75A 111.0
C2 C75 H75B 111.0
N5 C75 H75B 111.0
H75A C75 H75B 109.0
C69 C76 H76A 109.3
C69 C76 H76B 109.5
H76A C76 H76B 109.5
C69 C76 H76C 109.6
H76A C76 H76C 109.5
H76B C76 H76C 109.5
C66 C77 H77A 109.5
C66 C77 H77B 109.5
H77A C77 H77B 109.5
C66 C77 H77C 109.5
H77A C77 H77C 109.5
H77B C77 H77C 109.5
C83 C78 C44 118.2(8)
C83 C78 H78 120.9
C44 C78 H78 120.9
N4 O6 O15 30.2(5)
C74 C80 H80A 109.4
C74 C80 H80B 109.5
H80A C80 H80B 109.5
C74 C80 H80C 109.5
H80A C80 H80C 109.5
H80B C80 H80C 109.5
C83 C82 C52 122.0(8)
C83 C82 H82 119.0
C52 C82 H82 119.0
C78 C83 C82 120.7(8)
C78 C83 H83 119.7
C82 C83 H83 119.7
C32 O9 C7 116.8(3)
N9 N8 C36 117.2(4)
N9 N8 C10 127.8(4)
C36 N8 C10 115.0(5)
C7 C3 C26 116.9(4)
C7 C3 C10 119.1(4)
C26 C3 C10 124.0(4)
C33 N9 N8 123.1(4)
C15 C7 C3 121.9(4)
C15 C7 O9 116.1(4)
C3 C7 O9 122.0(4)
N8 C10 C20 112.9(4)
N8 C10 C3 111.8(4)
C20 C10 C3 109.9(4)
N8 C10 C22 99.0(4)
C20 C10 C22 111.6(4)
C3 C10 C22 111.2(4)
C26 C12 C23 120.8(5)
C26 C12 H12 119.6
C23 C12 H12 119.6
C30 C13 C34 119.3(5)
C30 C13 C33 119.6(5)
C34 C13 C33 121.1(5)
C7 C15 C23 121.1(4)
C7 C15 H15 119.5
C23 C15 H15 119.5
C23 N12 C113 122.0(5)
C23 N12 C57 120.6(4)
C113 N12 C57 117.1(5)
C32 C19 C42 120.7(5)
C32 C19 H19 119.6
C42 C19 H19 119.6
C32 C20 C64 116.2(4)
C32 C20 C10 120.4(4)
C64 C20 C10 123.2(4)
C58 C22 C46 121.2(5)
C58 C22 C10 128.0(5)
C46 C22 C10 110.8(5)
N12 C23 C15 120.8(5)
N12 C23 C12 122.3(4)
C15 C23 C12 116.9(4)
C34 O10 H10 109.5
C42 N7 C68 121.9(5)
C42 N7 C31 120.6(5)
C68 N7 C31 116.2(5)
C12 C26 C3 122.4(5)
C12 C26 H26 118.8
C3 C26 H26 118.8
C13 C30 C38 119.8(5)
C13 C30 H30 120.1
C38 C30 H30 120.1
N7 C31 C84 115.9(6)
N7 C31 H31A 108.3
C84 C31 H31A 108.3
N7 C31 H31B 108.3
C84 C31 H31B 108.3
H31A C31 H31B 107.4
C20 C32 C19 123.1(4)
C20 C32 O9 121.4(4)
C19 C32 O9 115.5(4)
N9 C33 C13 118.4(5)
N9 C33 H33 120.8
C13 C33 H33 120.8
O10 C34 C51 119.2(5)
O10 C34 C13 122.8(6)
C51 C34 C13 117.9(6)
O8 C36 N8 124.2(6)
O8 C36 C46 130.1(5)
N8 C36 C46 105.7(5)
C40 C38 C30 121.7(6)
C40 C38 N11 118.9(6)
C30 C38 N11 119.4(5)
C51 C40 C38 118.6(6)
C51 C40 H40 120.7
C38 C40 H40 120.7
N7 C42 C19 121.8(5)
N7 C42 C48 122.4(5)
C19 C42 C48 115.8(5)
C62 C46 C22 121.1(6)
C62 C46 C36 129.4(6)
C22 C46 C36 109.5(5)
C64 C48 C42 121.8(5)
C64 C48 H48 119.1
C42 C48 H48 119.1
C40 C51 C34 122.7(6)
C40 C51 N10 118.8(7)
C34 C51 N10 118.5(7)
O14 N11 O13 123.8(6)
O14 N11 C38 118.4(6)
O13 N11 C38 117.8(6)
C73 C57 N12 114.3(6)
C73 C57 H57A 108.7
N12 C57 H57A 108.7
C73 C57 H57B 108.7
N12 C57 H57B 108.7
H57A C57 H57B 107.6
C22 C58 C70 117.6(6)
C22 C58 H58 121.2
C70 C58 H58 121.2
O12 N10 O11 125.8(8)
O12 N10 C51 120.1(8)
O11 N10 C51 114.0(9)
C67 C62 C46 118.1(6)
C67 C62 H62 121.0
C46 C62 H62 121.0
C48 C64 C20 122.3(5)
C48 C64 H64 118.8
C20 C64 H64 118.8
C62 C67 C70 120.8(7)
C62 C67 H67 119.6
C70 C67 H67 119.6
C71 C68 N7 116.5(7)
C71 C68 H68A 108.2
N7 C68 H68A 108.2
C71 C68 H68B 108.2
N7 C68 H68B 108.2
H68A C68 H68B 107.3
C58 C70 C67 121.2(7)
C58 C70 H70 119.4
C67 C70 H70 119.4
C68 C71 H71A 109.5
C68 C71 H71B 109.5
H71A C71 H71B 109.5
C68 C71 H71C 109.5
H71A C71 H71C 109.5
H71B C71 H71C 109.5
C57 C73 H73A 109.5
C57 C73 H73B 109.5
H73A C73 H73B 109.5
C57 C73 H73C 109.5
H73A C73 H73C 109.5
H73B C73 H73C 109.5
C31 C84 H84A 109.5
C31 C84 H84B 109.5
H84A C84 H84B 109.5
C31 C84 H84C 109.5
H84A C84 H84C 109.5
H84B C84 H84C 109.5
N12 C113 C001 115.2(7)
N12 C113 H11A 108.5
C001 C113 H11A 108.5
N12 C113 H11B 108.5
C001 C113 H11B 108.5
H11A C113 H11B 107.5
C113 C001 H00A 109.5
C113 C001 H00B 109.5
H00A C001 H00B 109.5
C113 C001 H00C 109.5
H00A C001 H00C 109.5
H00B C001 H00C 109.5
N4 O15 O6 34.7(5)
C75 C2 H00D 109.4
C75 C2 H00E 109.5
H00D C2 H00E 109.5
C75 C2 H00F 109.5
H00D C2 H00F 109.5
H00E C2 H00F 109.5

loop_
_geom_bond_atom_site_label_1
_geom_bond_atom_site_label_2
_geom_bond_distance
O1 C6 1.368(6)
O1 C18 1.383(6)
O2 C47 1.211(7)
O3 C29 1.326(7)
O3 H3 0.8200
N1 N2 1.340(6)
N1 C47 1.396(7)
N1 C11 1.506(6)
N2 C14 1.280(6)
N3 O4 1.212(7)
N3 O5 1.220(7)
N3 C54 1.481(8)
N4 O15 1.013(8)
N4 O6 1.148(9)
N4 C56 1.473(9)
N5 C43 1.373(7)
N5 C66 1.478(9)
N5 C75 1.496(12)
N6 C27 1.358(7)
N6 C74 1.465(9)
N6 C69 1.81(3)
C6 C28 1.381(7)
C6 C8 1.381(7)
C8 C37 1.387(7)
C8 C11 1.509(6)
C9 C18 1.377(7)
C9 C35 1.388(7)
C9 C11 1.520(7)
C11 C61 1.530(7)
C14 C17 1.461(7)
C14 H14 0.9300
C17 C45 1.384(7)
C17 C29 1.410(7)
C18 C21 1.374(7)
C21 C27 1.400(8)
C21 H21 0.9300
C27 C41 1.390(8)
C28 C43 1.381(8)
C28 H28 0.9300
C29 C56 1.407(8)
C35 C41 1.371(7)
C35 H35 0.9300
C37 C49 1.383(7)
C37 H37 0.9300
C41 H41 0.9300
C43 C49 1.387(8)
C44 C61 1.370(8)
C44 C78 1.395(9)
C44 C47 1.472(9)
C45 C54 1.365(8)
C45 H45 0.9300
C49 H49 0.9300
C50 C56 1.362(9)
C50 C54 1.377(8)
C50 H50 0.9300
C52 C61 1.380(8)
C52 C82 1.401(10)
C52 H52 0.9300
C66 C77 1.457(12)
C66 H66A 0.9700
C66 H66B 0.9700
C69 C76 1.221(14)
C69 H69A 0.9700
C69 H69B 0.9700
C74 C80 1.498(12)
C74 H74A 0.9700
C74 H74B 0.9700
C75 C2 1.278(14)
C75 H75A 0.9700
C75 H75B 0.9700
C76 H76A 0.9600
C76 H76B 0.9600
C76 H76C 0.9600
C77 H77A 0.9600
C77 H77B 0.9600
C77 H77C 0.9600
C78 C83 1.364(12)
C78 H78 0.9300
O6 O15 1.826(12)
C80 H80A 0.9600
C80 H80B 0.9600
C80 H80C 0.9600
C82 C83 1.380(13)
C82 H82 0.9300
C83 H83 0.9300
O9 C32 1.387(5)
O9 C7 1.394(5)
N8 N9 1.360(6)
N8 C36 1.387(6)
N8 C10 1.473(6)
C3 C7 1.381(6)
C3 C26 1.383(7)
C3 C10 1.522(6)
O8 C36 1.225(6)
N9 C33 1.283(7)
C7 C15 1.378(6)
C10 C20 1.510(7)
C10 C22 1.535(7)
C12 C26 1.370(7)
C12 C23 1.400(7)
C12 H12 0.9300
C13 C30 1.382(7)
C13 C34 1.421(7)
C13 C33 1.455(8)
C15 C23 1.394(7)
C15 H15 0.9300
N12 C23 1.376(6)
N12 C113 1.436(7)
N12 C57 1.472(8)
C19 C32 1.379(7)
C19 C42 1.400(7)
C19 H19 0.9300
C20 C32 1.373(6)
C20 C64 1.385(7)
C22 C58 1.371(8)
C22 C46 1.382(7)
O10 C34 1.326(7)
O10 H10 0.8200
N7 C42 1.372(7)
N7 C68 1.459(8)
N7 C31 1.476(8)
C26 H26 0.9300
C30 C38 1.390(8)
C30 H30 0.9300
C31 C84 1.505(10)
C31 H31A 0.9700
C31 H31B 0.9700
C33 H33 0.9300
C34 C51 1.398(9)
C36 C46 1.451(8)
C38 C40 1.373(8)
C38 N11 1.468(8)
C40 C51 1.357(9)
C40 H40 0.9300
C42 C48 1.413(7)
C46 C62 1.382(8)
C48 C64 1.361(7)
C48 H48 0.9300
C51 N10 1.475(9)
O14 N11 1.204(6)
N11 O13 1.215(7)
C57 C73 1.448(11)
C57 H57A 0.9700
C57 H57B 0.9700
C58 C70 1.381(9)
C58 H58 0.9300
N10 O12 1.187(9)
N10 O11 1.232(9)
C62 C67 1.361(10)
C62 H62 0.9300
C64 H64 0.9300
C67 C70 1.393(10)
C67 H67 0.9300
C68 C71 1.437(10)
C68 H68A 0.9700
C68 H68B 0.9700
C70 H70 0.9300
C71 H71A 0.9600
C71 H71B 0.9600
C71 H71C 0.9600
C73 H73A 0.9600
C73 H73B 0.9600
C73 H73C 0.9600
C84 H84A 0.9600
C84 H84B 0.9600
C84 H84C 0.9600
C113 C001 1.485(12)
C113 H11A 0.9700
C113 H11B 0.9700
C001 H00A 0.9600
C001 H00B 0.9600
C001 H00C 0.9600
C2 H00D 0.9600
C2 H00E 0.9600
C2 H00F 0.9600

loop_
_geom_torsion_atom_site_label_1
_geom_torsion_atom_site_label_2
_geom_torsion_atom_site_label_3
_geom_torsion_atom_site_label_4
_geom_torsion
C47 N1 N2 C14 179.6(4)
C11 N1 N2 C14 7.1(7)
C18 O1 C6 C28 179.9(5)
C18 O1 C6 C8 1.1(8)
O1 C6 C8 C37 179.4(5)
C28 C6 C8 C37 0.7(8)
O1 C6 C8 C11 2.9(8)
C28 C6 C8 C11 -175.8(5)
N2 N1 C11 C8 57.1(6)
C47 N1 C11 C8 -115.5(5)
N2 N1 C11 C9 -67.7(6)
C47 N1 C11 C9 119.6(5)
N2 N1 C11 C61 174.5(4)
C47 N1 C11 C61 1.9(5)
C6 C8 C11 N1 -132.4(5)
C37 C8 C11 N1 51.3(6)
C6 C8 C11 C9 -6.6(7)
C37 C8 C11 C9 177.1(5)
C6 C8 C11 C61 118.0(5)
C37 C8 C11 C61 -58.3(6)
C18 C9 C11 N1 132.6(5)
C35 C9 C11 N1 -51.6(6)
C18 C9 C11 C8 7.2(7)
C35 C9 C11 C8 -176.9(5)
C18 C9 C11 C61 -117.4(5)
C35 C9 C11 C61 58.5(6)
N1 N2 C14 C17 -178.2(4)
N2 C14 C17 C45 -179.7(4)
N2 C14 C17 C29 0.0(7)
C35 C9 C18 C21 -1.5(8)
C11 C9 C18 C21 174.6(5)
C35 C9 C18 O1 179.7(5)
C11 C9 C18 O1 -4.2(8)
C6 O1 C18 C21 -179.3(5)
C6 O1 C18 C9 -0.4(8)
C9 C18 C21 C27 -0.1(9)
O1 C18 C21 C27 178.8(5)
C74 N6 C27 C41 -13.5(11)
C69 N6 C27 C41 -160.9(7)
C74 N6 C27 C21 168.9(7)
C69 N6 C27 C21 21.5(10)
C18 C21 C27 N6 179.4(6)
C18 C21 C27 C41 1.7(9)
O1 C6 C28 C43 -178.2(5)
C8 C6 C28 C43 0.6(9)
C45 C17 C29 O3 177.2(4)
C14 C17 C29 O3 -2.5(7)
C45 C17 C29 C56 -2.3(7)
C14 C17 C29 C56 178.0(4)
C18 C9 C35 C41 1.5(8)
C11 C9 C35 C41 -174.5(5)
C6 C8 C37 C49 -0.9(8)
C11 C8 C37 C49 175.7(5)
C9 C35 C41 C27 0.1(9)
N6 C27 C41 C35 -179.3(6)
C21 C27 C41 C35 -1.7(9)
C66 N5 C43 C28 10.9(10)
C75 N5 C43 C28 -162.6(8)
C66 N5 C43 C49 -168.6(7)
C75 N5 C43 C49 17.8(11)
C6 C28 C43 N5 178.7(6)
C6 C28 C43 C49 -1.7(9)
C29 C17 C45 C54 1.0(7)
C14 C17 C45 C54 -179.3(4)
N2 N1 C47 O2 3.9(8)
C11 N1 C47 O2 177.4(5)
N2 N1 C47 C44 -175.8(4)
C11 N1 C47 C44 -2.2(6)
C61 C44 C47 O2 -178.0(6)
C78 C44 C47 O2 0.5(11)
C61 C44 C47 N1 1.7(6)
C78 C44 C47 N1 -179.9(6)
C8 C37 C49 C43 -0.3(10)
N5 C43 C49 C37 -178.8(6)
C28 C43 C49 C37 1.6(9)
C17 C45 C54 C50 0.1(8)
C17 C45 C54 N3 -177.7(4)
C56 C50 C54 C45 0.1(8)
C56 C50 C54 N3 177.9(5)
O4 N3 C54 C45 -4.9(8)
O5 N3 C54 C45 172.2(5)
O4 N3 C54 C50 177.2(6)
O5 N3 C54 C50 -5.8(8)
C54 C50 C56 C29 -1.6(9)
C54 C50 C56 N4 178.4(6)
O3 C29 C56 C50 -176.8(5)
C17 C29 C56 C50 2.7(8)
O3 C29 C56 N4 3.2(8)
C17 C29 C56 N4 -177.3(5)
O15 N4 C56 C50 85.6(18)
O6 N4 C56 C50 -81.1(11)
O15 N4 C56 C29 -94.4(17)
O6 N4 C56 C29 98.8(11)
C78 C44 C61 C52 0.2(9)
C47 C44 C61 C52 178.8(5)
C78 C44 C61 C11 -179.1(5)
C47 C44 C61 C11 -0.5(6)
C82 C52 C61 C44 0.4(9)
C82 C52 C61 C11 179.6(5)
N1 C11 C61 C44 -0.7(5)
C8 C11 C61 C44 116.7(5)
C9 C11 C61 C44 -119.2(5)
N1 C11 C61 C52 180.0(5)
C8 C11 C61 C52 -62.6(7)
C9 C11 C61 C52 61.5(7)
C43 N5 C66 C77 -87.0(9)
C75 N5 C66 C77 86.6(9)
C27 N6 C69 C76 -100.2(9)
C74 N6 C69 C76 109.4(9)
C27 N6 C74 C80 127.4(8)
C69 N6 C74 C80 -85.1(9)
C43 N5 C75 C2 -101.2(12)
C66 N5 C75 C2 85.2(13)
C61 C44 C78 C83 -1.1(11)
C47 C44 C78 C83 -179.5(7)
C56 N4 O6 O15 168(2)
C61 C52 C82 C83 -0.1(11)
C44 C78 C83 C82 1.5(13)
C52 C82 C83 C78 -0.9(13)
C36 N8 N9 C33 -179.4(4)
C10 N8 N9 C33 1.3(7)
C26 C3 C7 C15 -0.4(8)
C10 C3 C7 C15 177.7(5)
C26 C3 C7 O9 -180.0(5)
C10 C3 C7 O9 -1.9(7)
C32 O9 C7 C15 155.8(4)
C32 O9 C7 C3 -24.6(7)
N9 N8 C10 C20 62.2(6)
C36 N8 C10 C20 -117.1(5)
N9 N8 C10 C3 -62.4(6)
C36 N8 C10 C3 118.3(5)
N9 N8 C10 C22 -179.7(4)
C36 N8 C10 C22 1.0(5)
C7 C3 C10 N8 152.0(5)
C26 C3 C10 N8 -30.0(7)
C7 C3 C10 C20 25.8(6)
C26 C3 C10 C20 -156.2(5)
C7 C3 C10 C22 -98.3(5)
C26 C3 C10 C22 79.7(6)
C3 C7 C15 C23 0.7(8)
O9 C7 C15 C23 -179.7(5)
N8 C10 C20 C32 -151.9(5)
C3 C10 C20 C32 -26.2(6)
C22 C10 C20 C32 97.7(5)
N8 C10 C20 C64 31.4(7)
C3 C10 C20 C64 157.1(5)
C22 C10 C20 C64 -79.0(6)
N8 C10 C22 C58 178.7(5)
C20 C10 C22 C58 -62.2(7)
C3 C10 C22 C58 61.0(7)
N8 C10 C22 C46 -0.5(5)
C20 C10 C22 C46 118.6(5)
C3 C10 C22 C46 -118.2(5)
C113 N12 C23 C15 178.6(6)
C57 N12 C23 C15 -8.9(9)
C113 N12 C23 C12 -1.1(9)
C57 N12 C23 C12 171.4(6)
C7 C15 C23 N12 -179.9(5)
C7 C15 C23 C12 -0.1(8)
C26 C12 C23 N12 178.9(5)
C26 C12 C23 C15 -0.9(8)
C23 C12 C26 C3 1.2(9)
C7 C3 C26 C12 -0.6(8)
C10 C3 C26 C12 -178.6(5)
C34 C13 C30 C38 -1.6(7)
C33 C13 C30 C38 178.8(4)
C42 N7 C31 C84 -80.3(8)
C68 N7 C31 C84 86.9(8)
C64 C20 C32 C19 -0.4(8)
C10 C20 C32 C19 -177.4(5)
C64 C20 C32 O9 179.1(5)
C10 C20 C32 O9 2.2(7)
C42 C19 C32 C20 -1.6(8)
C42 C19 C32 O9 178.8(5)
C7 O9 C32 C20 24.4(7)
C7 O9 C32 C19 -156.0(4)
N8 N9 C33 C13 179.5(4)
C30 C13 C33 N9 179.7(4)
C34 C13 C33 N9 0.2(7)
C30 C13 C34 O10 179.5(5)
C33 C13 C34 O10 -0.9(8)
C30 C13 C34 C51 1.9(7)
C33 C13 C34 C51 -178.5(5)
N9 N8 C36 O8 -0.6(7)
C10 N8 C36 O8 178.7(5)
N9 N8 C36 C46 179.4(4)
C10 N8 C36 C46 -1.2(5)
C13 C30 C38 C40 0.0(8)
C13 C30 C38 N11 179.3(4)
C30 C38 C40 C51 1.3(8)
N11 C38 C40 C51 -178.0(5)
C68 N7 C42 C19 -168.7(6)
C31 N7 C42 C19 -2.3(9)
C68 N7 C42 C48 14.1(10)
C31 N7 C42 C48 -179.5(6)
C32 C19 C42 N7 -175.2(5)
C32 C19 C42 C48 2.2(8)
C58 C22 C46 C62 0.5(8)
C10 C22 C46 C62 179.8(5)
C58 C22 C46 C36 -179.5(5)
C10 C22 C46 C36 -0.2(6)
O8 C36 C46 C62 0.9(10)
N8 C36 C46 C62 -179.2(6)
O8 C36 C46 C22 -179.1(5)
N8 C36 C46 C22 0.8(6)
N7 C42 C48 C64 176.6(6)
C19 C42 C48 C64 -0.7(8)
C38 C40 C51 C34 -1.0(9)
C38 C40 C51 N10 179.5(6)
O10 C34 C51 C40 -178.2(5)
C13 C34 C51 C40 -0.6(9)
O10 C34 C51 N10 1.2(9)
C13 C34 C51 N10 178.9(6)
C40 C38 N11 O14 174.0(6)
C30 C38 N11 O14 -5.4(8)
C40 C38 N11 O13 -4.5(8)
C30 C38 N11 O13 176.2(5)
C23 N12 C57 C73 -73.9(8)
C113 N12 C57 C73 98.9(7)
C46 C22 C58 C70 -1.0(8)
C10 C22 C58 C70 179.8(5)
C40 C51 N10 O12 -133.5(8)
C34 C51 N10 O12 47.1(10)
C40 C51 N10 O11 44.1(9)
C34 C51 N10 O11 -135.4(7)
C22 C46 C62 C67 0.5(9)
C36 C46 C62 C67 -179.5(6)
C42 C48 C64 C20 -1.3(9)
C32 C20 C64 C48 1.9(8)
C10 C20 C64 C48 178.7(5)
C46 C62 C67 C70 -1.1(11)
C42 N7 C68 C71 -116.0(8)
C31 N7 C68 C71 77.0(10)
C22 C58 C70 C67 0.5(10)
C62 C67 C70 C58 0.6(12)
C23 N12 C113 C001 84.9(9)
C57 N12 C113 C001 -87.9(8)
C56 N4 O15 O6 -167(2)
